data_2018110
loop_
_publ_author_name
'Hu, Qiao-Sheng'
'Zhang, Xiu-Zhi'
'Luo, Shu-Fen'
'Sun, Yu-Hui'
'Du, Zi-Yi'

_publ_section_title
;
 Two polymorphs of (2-carboxyethyl)(phenyl)phosphinic acid
;
_journal_coeditor_code SF3148
_journal_issue 6
_journal_name_full 'Acta Crystallographica Section C'
_journal_page_first o195
_journal_page_last o197
_journal_paper_doi 10.1107/S0108270111013163
_journal_volume 67
_journal_year 2011
_chemical_formula_iupac 'C9 H11 O4 P'
_chemical_formula_moiety 'C9 H11 O4 P'
_chemical_formula_sum 'C9 H11 O4 P'
_chemical_formula_weight 214.15
_chemical_name_common '2-carboxyethyl(phenyl)phosphinc acid'
_chemical_name_systematic ?
_space_group_IT_number 19
_symmetry_cell_setting orthorhombic
_symmetry_space_group_name_Hall 'P 2ac 2ab'
_symmetry_space_group_name_H-M 'P 21 21 21'
_atom_sites_solution_hydrogens geom
_atom_sites_solution_primary direct
_atom_sites_solution_secondary difmap
_audit_creation_method SHELXL-97
_cell_angle_alpha 90.00
_cell_angle_beta 90.00
_cell_angle_gamma 90.00
_cell_formula_units_Z 4
_cell_length_a 5.49480(10)
_cell_length_b 8.68300(10)
_cell_length_c 21.3724(4)
_cell_measurement_reflns_used 1796
_cell_measurement_temperature 296(2)
_cell_measurement_theta_max 25.92
_cell_measurement_theta_min 3.83
_cell_volume 1019.71(3)
_computing_cell_refinement 'SMART (Bruker, 2008)'
_computing_data_collection 'SMART (Bruker, 2008)'
_computing_data_reduction 'SAINT (Bruker, 2008)'
_computing_molecular_graphics
;
DIAMOND (Brandenburg, 1999)
;
_computing_publication_material 'SHELXTL (Bruker, 2008)'
_computing_structure_refinement 'SHELXL97 (Sheldrick, 2008)'
_computing_structure_solution 'SHELXS97 (Sheldrick, 2008)'
_diffrn_ambient_temperature 296(2)
_diffrn_measured_fraction_theta_full 0.999
_diffrn_measured_fraction_theta_max 0.999
_diffrn_measurement_device_type 'CCD area detector'
_diffrn_measurement_method '\f and \w scans'
_diffrn_radiation_monochromator graphite
_diffrn_radiation_source 'fine-focus sealed tube'
_diffrn_radiation_type MoK\a
_diffrn_radiation_wavelength 0.71073
_diffrn_reflns_av_R_equivalents 0.0266
_diffrn_reflns_av_sigmaI/netI 0.0397
_diffrn_reflns_limit_h_max 7
_diffrn_reflns_limit_h_min -5
_diffrn_reflns_limit_k_max 11
_diffrn_reflns_limit_k_min -11
_diffrn_reflns_limit_l_max 27
_diffrn_reflns_limit_l_min -27
_diffrn_reflns_number 5497
_diffrn_reflns_theta_full 27.46
_diffrn_reflns_theta_max 27.46
_diffrn_reflns_theta_min 1.91
_exptl_absorpt_coefficient_mu 0.255
_exptl_absorpt_correction_T_max 0.7456
_exptl_absorpt_correction_T_min 0.6729
_exptl_absorpt_correction_type multi-scan
_exptl_absorpt_process_details '(SADABS; Bruker, 2008)'
_exptl_crystal_colour colourless
_exptl_crystal_density_diffrn 1.395
_exptl_crystal_density_method 'not measured'
_exptl_crystal_description block
_exptl_crystal_F_000 448
_exptl_crystal_size_max 0.30
_exptl_crystal_size_mid 0.20
_exptl_crystal_size_min 0.10
_refine_diff_density_max 0.241
_refine_diff_density_min -0.241
_refine_ls_abs_structure_details 'Flack (1983), 893 Friedel pairs'
_refine_ls_abs_structure_Flack -0.09(10)
_refine_ls_extinction_method none
_refine_ls_goodness_of_fit_ref 1.051
_refine_ls_hydrogen_treatment mixed
_refine_ls_matrix_type full
_refine_ls_number_parameters 133
_refine_ls_number_reflns 2326
_refine_ls_number_restraints 2
_refine_ls_restrained_S_all 1.051
_refine_ls_R_factor_all 0.0443
_refine_ls_R_factor_gt 0.0383
_refine_ls_shift/su_max 0.001
_refine_ls_shift/su_mean 0.000
_refine_ls_structure_factor_coef Fsqd
_refine_ls_weighting_details 'calc w=1/[\s^2^(Fo^2^)+(0.0436P)^2^+0.0664P] where P=(Fo^2^+2Fc^2^)/3'
_refine_ls_weighting_scheme calc
_refine_ls_wR_factor_gt 0.0838
_refine_ls_wR_factor_ref 0.0870
_reflns_number_gt 2089
_reflns_number_total 2326
_reflns_threshold_expression I>2\s(I)
_cod_data_source_file sf3148.cif
_cod_data_source_block I
_cod_original_sg_symbol_H-M P212121
_cod_database_code 2018110
_cod_database_fobs_code 2018110

loop_
_symmetry_equiv_pos_as_xyz
'x, y, z'
'-x+1/2, -y, z+1/2'
'-x, y+1/2, -z+1/2'
'x+1/2, -y+1/2, -z'

loop_
_atom_site_type_symbol
_atom_site_label
_atom_site_fract_x
_atom_site_fract_y
_atom_site_fract_z
_atom_site_U_iso_or_equiv
_atom_site_adp_type
_atom_site_calc_flag
_atom_site_refinement_flags
_atom_site_occupancy
_atom_site_symmetry_multiplicity
_atom_site_disorder_assembly
_atom_site_disorder_group
P P1 0.32891(10) 0.68214(5) 0.41950(2) 0.02644(14) Uani d . 1 1 . .
C C1 0.2968(4) 0.6999(2) 0.33649(9) 0.0316(5) Uani d . 1 1 . .
C C2 0.4618(5) 0.6304(3) 0.29583(9) 0.0429(6) Uani d . 1 1 . .
H H2A 0.5972 0.5793 0.3117 0.051 Uiso calc R 1 1 . .
C C3 0.4240(6) 0.6374(3) 0.23175(11) 0.0586(8) Uani d . 1 1 . .
H H3A 0.5309 0.5884 0.2045 0.070 Uiso calc R 1 1 . .
C C4 0.2270(6) 0.7173(4) 0.20876(12) 0.0694(10) Uani d . 1 1 . .
H H4A 0.2027 0.7227 0.1657 0.083 Uiso calc R 1 1 . .
C C5 0.0661(6) 0.7893(4) 0.24807(12) 0.0717(9) Uani d . 1 1 . .
H H5A -0.0642 0.8447 0.2318 0.086 Uiso calc R 1 1 . .
C C6 0.0988(5) 0.7790(3) 0.31248(11) 0.0507(7) Uani d . 1 1 . .
H H6A -0.0123 0.8252 0.3394 0.061 Uiso calc R 1 1 . .
C C7 0.2012(4) 0.5020(2) 0.44335(10) 0.0330(5) Uani d . 1 1 . .
H H7A 0.2125 0.4936 0.4885 0.040 Uiso calc R 1 1 . .
H H7B 0.0301 0.5002 0.4322 0.040 Uiso calc R 1 1 . .
C C8 0.3268(5) 0.3637(2) 0.41376(10) 0.0361(5) Uani d . 1 1 . .
H H8A 0.3263 0.3759 0.3686 0.043 Uiso calc R 1 1 . .
H H8B 0.4951 0.3611 0.4274 0.043 Uiso calc R 1 1 . .
C C9 0.2073(5) 0.2134(2) 0.43020(9) 0.0342(5) Uani d . 1 1 . .
O O1 0.6099(3) 0.67442(18) 0.42966(6) 0.0382(4) Uani d D 1 1 . .
H H1A 0.644(5) 0.679(3) 0.4666(5) 0.046 Uiso d D 1 1 . .
O O2 0.2054(3) 0.81281(14) 0.45275(6) 0.0345(4) Uani d . 1 1 . .
O O3 0.0050(3) 0.20158(19) 0.45074(8) 0.0536(5) Uani d . 1 1 . .
O O4 0.3510(4) 0.09573(15) 0.41730(8) 0.0520(5) Uani d D 1 1 . .
H H4B 0.285(5) 0.020(2) 0.4328(12) 0.062 Uiso d D 1 1 . .

loop_
_atom_site_aniso_label
_atom_site_aniso_U_11
_atom_site_aniso_U_22
_atom_site_aniso_U_33
_atom_site_aniso_U_12
_atom_site_aniso_U_13
_atom_site_aniso_U_23
P1 0.0347(3) 0.0224(2) 0.0222(2) 0.0002(2) 0.0013(2) -0.00030(19)
C1 0.0395(13) 0.0297(9) 0.0257(9) -0.0067(10) 0.0002(9) 0.0024(8)
C2 0.0515(16) 0.0456(12) 0.0314(11) -0.0014(12) 0.0055(11) 0.0012(9)
C3 0.071(2) 0.0767(18) 0.0277(11) -0.0137(16) 0.0124(13) -0.0038(12)
C4 0.074(2) 0.106(2) 0.0278(12) -0.031(2) -0.0075(14) 0.0136(14)
C5 0.0596(19) 0.111(3) 0.0448(15) -0.005(2) -0.0156(15) 0.0257(17)
C6 0.0435(15) 0.0698(17) 0.0388(13) 0.0056(14) -0.0030(11) 0.0086(12)
C7 0.0428(14) 0.0245(8) 0.0319(10) -0.0001(10) 0.0068(10) 0.0015(7)
C8 0.0511(14) 0.0241(8) 0.0332(10) -0.0007(10) 0.0078(12) 0.0005(7)
C9 0.0524(15) 0.0248(9) 0.0256(9) -0.0024(10) 0.0023(10) 0.0008(7)
O1 0.0380(9) 0.0475(8) 0.0291(7) -0.0019(7) -0.0034(7) -0.0042(7)
O2 0.0486(10) 0.0242(6) 0.0306(7) 0.0031(8) 0.0066(7) -0.0017(6)
O3 0.0547(12) 0.0374(9) 0.0685(12) -0.0094(9) 0.0153(10) 0.0013(8)
O4 0.0725(13) 0.0230(7) 0.0605(11) 0.0012(9) 0.0217(11) 0.0025(7)

loop_
_atom_type_symbol
_atom_type_description
_atom_type_scat_dispersion_real
_atom_type_scat_dispersion_imag
_atom_type_scat_source
C C 0.0033 0.0016 'International Tables Vol C Tables 4.2.6.8 and 6.1.1.4'
H H 0.0000 0.0000 'International Tables Vol C Tables 4.2.6.8 and 6.1.1.4'
O O 0.0106 0.0060 'International Tables Vol C Tables 4.2.6.8 and 6.1.1.4'
P P 0.1023 0.0942 'International Tables Vol C Tables 4.2.6.8 and 6.1.1.4'

loop_
_geom_angle_atom_site_label_1
_geom_angle_atom_site_label_2
_geom_angle_atom_site_label_3
_geom_angle_site_symmetry_1
_geom_angle_site_symmetry_3
_geom_angle
_geom_angle_publ_flag
O2 P1 O1 . . 114.47(9) ?
O2 P1 C7 . . 110.40(9) ?
O1 P1 C7 . . 108.12(10) ?
O2 P1 C1 . . 111.08(9) ?
O1 P1 C1 . . 103.83(10) ?
C7 P1 C1 . . 108.61(10) ?
C6 C1 C2 . . 119.7(2) ?
C6 C1 P1 . . 119.16(17) ?
C2 C1 P1 . . 121.12(17) ?
C3 C2 C1 . . 120.0(2) ?
C3 C2 H2A . . 120.0 ?
C1 C2 H2A . . 120.0 ?
C4 C3 C2 . . 119.5(3) ?
C4 C3 H3A . . 120.2 ?
C2 C3 H3A . . 120.2 ?
C5 C4 C3 . . 121.2(2) ?
C5 C4 H4A . . 119.4 ?
C3 C4 H4A . . 119.4 ?
C4 C5 C6 . . 119.6(3) ?
C4 C5 H5A . . 120.2 ?
C6 C5 H5A . . 120.2 ?
C1 C6 C5 . . 120.0(3) ?
C1 C6 H6A . . 120.0 ?
C5 C6 H6A . . 120.0 ?
C8 C7 P1 . . 113.17(15) ?
C8 C7 H7A . . 108.9 ?
P1 C7 H7A . . 108.9 ?
C8 C7 H7B . . 108.9 ?
P1 C7 H7B . . 108.9 ?
H7A C7 H7B . . 107.8 ?
C9 C8 C7 . . 112.94(18) ?
C9 C8 H8A . . 109.0 ?
C7 C8 H8A . . 109.0 ?
C9 C8 H8B . . 109.0 ?
C7 C8 H8B . . 109.0 ?
H8A C8 H8B . . 107.8 ?
O3 C9 O4 . . 124.3(2) ?
O3 C9 C8 . . 124.4(2) ?
O4 C9 C8 . . 111.22(19) ?
P1 O1 H1A . . 111.3(18) ?
C9 O4 H4B . . 106(2) ?

loop_
_geom_bond_atom_site_label_1
_geom_bond_atom_site_label_2
_geom_bond_site_symmetry_2
_geom_bond_distance
_geom_bond_publ_flag
P1 O2 . 1.5010(14) yes
P1 O1 . 1.5605(16) yes
P1 C7 . 1.788(2) ?
P1 C1 . 1.7896(19) ?
C1 C6 . 1.385(3) ?
C1 C2 . 1.393(3) ?
C2 C3 . 1.387(3) ?
C2 H2A . 0.9300 ?
C3 C4 . 1.377(4) ?
C3 H3A . 0.9300 ?
C4 C5 . 1.370(4) ?
C4 H4A . 0.9300 ?
C5 C6 . 1.391(3) ?
C5 H5A . 0.9300 ?
C6 H6A . 0.9300 ?
C7 C8 . 1.523(3) ?
C7 H7A . 0.9700 ?
C7 H7B . 0.9700 ?
C8 C9 . 1.502(3) ?
C8 H8A . 0.9700 ?
C8 H8B . 0.9700 ?
C9 O3 . 1.200(3) yes
C9 O4 . 1.321(3) yes
O1 H1A . 0.814(10) ?
O4 H4B . 0.818(10) ?

loop_
_geom_hbond_atom_site_label_D
_geom_hbond_atom_site_label_H
_geom_hbond_atom_site_label_A
_geom_hbond_site_symmetry_A
_geom_hbond_distance_DH
_geom_hbond_distance_HA
_geom_hbond_distance_DA
_geom_hbond_angle_DHA
O1 H1A O2 4_566 0.814(10) 1.757(10) 2.5699(18) 177(3)
O4 H4B O2 1_545 0.818(10) 1.903(13) 2.6925(19) 162(3)

loop_
_cod_related_entry_id
_cod_related_entry_database
_cod_related_entry_code
1 ChemSpider 9462327
